data_7151434
loop_
_publ_author_name
'Levy, Amalia'
'Cohen, Shmuel'
'Agranat, Israel'

_publ_section_title
;
 Overcrowded 1,8-diazafluorenylidene-chalcoxanthenes. Introducing
 nitrogens at the fjord regions of bistricyclic aromatic enes
;
_journal_issue 15
_journal_name_full 'Organic &amp;  Biomolecular Chemistry'
_journal_page_first 2755
_journal_paper_doi 10.1039/b303041e
_journal_volume 1
_journal_year 2003
_chemical_formula_moiety 'C24 H14 N2 S'
_chemical_formula_weight 362.45
_space_group_IT_number 31
_symmetry_cell_setting orthorhombic
_symmetry_Int_Tables_number 31
_symmetry_space_group_name_Hall 'P 2ac -2'
_symmetry_space_group_name_H-M 'P m n 21'
_audit_creation_date 'Sun Feb  9 12:43:08 2003'
_audit_creation_method 'from TEXRAY.INF file'
_cell_angle_alpha 90
_cell_angle_beta 90
_cell_angle_gamma 90
_cell_formula_units_Z 2
_cell_length_a 18.811(4)
_cell_length_b 9.702(3)
_cell_length_c 4.639(1)
_cell_measurement_reflns_used 24
_cell_measurement_temperature 293.2
_cell_measurement_theta_max 30.0
_cell_measurement_theta_min 22.0
_cell_volume 846.6(4)
_computing_cell_refinement 'CAD4 Diffractometer Control'
_computing_data_collection 'CAD4 Diffractometer Control'
_computing_data_reduction teXsan
_computing_publication_material teXsan
_computing_structure_refinement teXsan
_computing_structure_solution SHELXS86
_diffrn_ambient_temperature 293.2
_diffrn_measurement_device CAD4
_diffrn_measurement_method 'omega/2-theta scans'
_diffrn_orient_matrix_UB_11 -0.00866
_diffrn_orient_matrix_UB_12 -0.09114
_diffrn_orient_matrix_UB_13 -0.09425
_diffrn_orient_matrix_UB_21 0.00809
_diffrn_orient_matrix_UB_22 -0.04747
_diffrn_orient_matrix_UB_23 0.18856
_diffrn_orient_matrix_UB_31 -0.05182
_diffrn_orient_matrix_UB_32 0.00785
_diffrn_orient_matrix_UB_33 0.04513
_diffrn_radiation_detector scintillation
_diffrn_radiation_monochromator graphite
_diffrn_radiation_source 'X-ray tube'
_diffrn_radiation_type CuKalpha
_diffrn_radiation_wavelength 1.5418
_diffrn_reflns_av_R_equivalents 4.55
_diffrn_reflns_limit_h_max 22
_diffrn_reflns_limit_h_min 0
_diffrn_reflns_limit_k_max 11
_diffrn_reflns_limit_k_min -11
_diffrn_reflns_limit_l_max 5
_diffrn_reflns_limit_l_min -5
_diffrn_reflns_number 1701
_diffrn_reflns_theta_max 69.89
_diffrn_reflns_theta_min 2
_diffrn_standards_decay_% -0.28
_diffrn_standards_interval_count 200
_diffrn_standards_number 1
_exptl_absorpt_coefficient_mu 1.767
_exptl_crystal_colour yellow
_exptl_crystal_density_diffrn 1.422
_exptl_crystal_density_meas 0.000
_exptl_crystal_description prism
_exptl_crystal_F_000 376.00
_exptl_crystal_size_max 0.37
_exptl_crystal_size_mid 0.32
_exptl_crystal_size_min 0.24
_refine_diff_density_max 0.22
_refine_diff_density_min -0.28
_refine_ls_extinction_coef 29.40995
_refine_ls_extinction_method Zachariasen_type_2_Gaussian_isotropic
_refine_ls_goodness_of_fit_obs 2.700
_refine_ls_hydrogen_treatment noref
_refine_ls_matrix_type full
_refine_ls_number_parameters 128
_refine_ls_number_reflns 880
_refine_ls_number_restraints 0
_refine_ls_R_factor_obs 0.038
_refine_ls_shift/esd_max 0.0000
_refine_ls_structure_factor_coef F
_refine_ls_weighting_scheme sigma
_refine_ls_wR_factor_obs 0.050
_reflns_number_observed 880
_reflns_number_total 1701
_reflns_observed_criterion 2.00
_cod_data_source_file b303041e.txt
_cod_data_source_block Compound_12
_cod_original_cell_volume 846.6(3)
_cod_original_sg_symbol_H-M 'P m n 21   '
_cod_database_code 7151434

loop_
_symmetry_equiv_pos_as_xyz
'   +x,   +y,   +z'
'   -x,   +y,   +z'
'1/2-x,   -y,1/2+z'
'1/2+x,   -y,1/2+z'

loop_
_atom_site_aniso_label
_atom_site_aniso_U_11
_atom_site_aniso_U_22
_atom_site_aniso_U_33
_atom_site_aniso_U_12
_atom_site_aniso_U_13
_atom_site_aniso_U_23
S(10) 0.0470(6) 0.0435(5) 0.0488(6) 0.000 0.000 0.0135(5)
N(1') 0.044(1) 0.042(1) 0.058(2) 0.0063(9) 0.003(2) 0.005(1)
C(1) 0.043(2) 0.048(1) 0.043(1) 0.002(1) 0.000(2) 0.003(1)
C(2) 0.042(2) 0.069(2) 0.045(2) 0.001(1) -0.009(1) -0.004(2)
C(2') 0.049(2) 0.050(1) 0.061(2) 0.012(1) 0.007(2) 0.011(2)
C(3) 0.040(2) 0.058(2) 0.054(2) -0.009(1) 0.000(2) -0.012(2)
C(3') 0.061(2) 0.050(1) 0.066(2) 0.016(1) 0.012(2) 0.001(2)
C(4a) 0.037(1) 0.039(1) 0.036(1) 0.0012(9) 0.001(1) -0.002(1)
C(4a') 0.055(2) 0.034(1) 0.045(1) 0.000(1) -0.001(1) 0.006(1)
C(4) 0.040(2) 0.044(1) 0.051(2) -0.007(1) 0.008(2) -0.004(1)
C(4') 0.067(2) 0.038(1) 0.055(2) 0.007(1) 0.004(2) -0.002(1)
C(9a) 0.031(1) 0.036(1) 0.037(1) 0.0026(9) 0.002(1) -0.002(1)
C(9a') 0.047(2) 0.031(1) 0.043(2) 0.005(1) 0.002(2) 0.0080(10)
C(9) 0.034(2) 0.034(1) 0.038(2) 0.000 0.000 0.004(2)
C(9') 0.040(2) 0.033(2) 0.046(2) 0.000 0.000 0.009(2)

loop_
_atom_site_label
_atom_site_fract_x
_atom_site_fract_y
_atom_site_fract_z
_atom_site_U_iso_or_equiv
_atom_site_thermal_displace_type
S(10) 1.000 0.52066(9) 0.329(4) 0.046 Uani
N(1') 0.8690(1) 0.9862(2) 0.229(4) 0.048 Uani
C(1) 0.8821(1) 0.7655(3) -0.190(4) 0.044 Uani
C(2) 0.8244(2) 0.6821(3) -0.251(4) 0.052 Uani
C(2') 0.8234(2) 1.0689(3) 0.363(4) 0.054 Uani
C(3) 0.8187(2) 0.5539(3) -0.123(4) 0.051 Uani
C(3') 0.8415(2) 1.1762(3) 0.545(4) 0.059 Uani
C(4a) 0.9300(1) 0.5880(3) 0.114(4) 0.037 Uani
C(4a') 0.9615(2) 1.1195(2) 0.455(4) 0.045 Uani
C(4) 0.8703(2) 0.5070(2) 0.061(4) 0.045 Uani
C(4') 0.9130(2) 1.2028(3) 0.592(4) 0.053 Uani
C(9a) 0.9346(1) 0.7205(2) -0.001(4) 0.035 Uani
C(9a') 0.9378(2) 1.0111(2) 0.277(4) 0.040 Uani
C(9) 1.000 0.8024(3) 0.061(4) 0.035 Uani
C(9') 1.000 0.9318(4) 0.170(4) 0.039 Uani
H(1) 0.885 0.860 -0.257 0.070 Uiso
H(2) 0.792 0.713 -0.415 0.070 Uiso
H(2') 0.775 1.045 0.321 0.070 Uiso
H(3) 0.776 0.494 -0.179 0.070 Uiso
H(3') 0.802 1.225 0.673 0.070 Uiso
H(4) 0.865 0.409 0.119 0.070 Uiso
H(4') 0.928 1.273 0.734 0.070 Uiso

loop_
_atom_type_symbol
_atom_type_oxidation_number
_atom_type_number_in_cell
_atom_type_scat_dispersion_real
_atom_type_scat_dispersion_imag
_atom_type_scat_source
C 0 48 0.018 0.009 'International Tables'
H 0 28 0.000 0.000 'International Tables'
N 0 4 0.031 0.018 'International Tables'
S 0 2 0.333 0.557 'International Tables'

loop_
_geom_angle_atom_site_label_1
_geom_angle_atom_site_label_2
_geom_angle_atom_site_label_3
_geom_angle
C(4a) S(10) C(4a) 95.8(2)
C(2') N(1') C(9a') 116.0(3)
C(2) C(1) C(9a) 120.2(3)
C(1) C(2) C(3) 119.9(3)
N(1') C(2') C(3') 125.6(3)
C(2) C(3) C(4) 120.8(2)
C(2') C(3') C(4') 118.3(3)
S(10) C(4a) C(4) 119.4(2)
S(10) C(4a) C(9a) 120.5(2)
C(4) C(4a) C(9a) 120.1(2)
C(4a') C(4a') C(4') 131.5(2)
C(4a') C(4a') C(9a') 108.4(2)
C(4') C(4a') C(9a') 120.0(3)
C(3) C(4) C(4a) 119.6(3)
C(3') C(4') C(4a') 117.4(3)
C(1) C(9a) C(4a) 119.2(2)
C(1) C(9a) C(9) 122.6(2)
C(4a) C(9a) C(9) 117.9(2)
N(1') C(9a') C(4a') 122.7(3)
N(1') C(9a') C(9') 127.9(3)
C(4a') C(9a') C(9') 109.4(3)
C(9a) C(9) C(9a) 111.0(3)
C(9a) C(9) C(9') 124.5(1)
C(9a) C(9) C(9') 124.5(1)
C(9a') C(9') C(9a') 104.0(3)
C(9a') C(9') C(9) 127.2(1)
C(9a') C(9') C(9) 127.2(1)

loop_
_geom_bond_atom_site_label_1
_geom_bond_atom_site_label_2
_geom_bond_distance
S(10) C(4a) 1.775(3)
S(10) C(4a) 1.775(3)
N(1') C(2') 1.328(4)
N(1') C(9a') 1.334(4)
C(1) C(2) 1.384(4)
C(1) C(9a) 1.390(4)
C(2) C(3) 1.383(4)
C(2') C(3') 1.385(5)
C(3) C(4) 1.371(5)
C(3') C(4') 1.387(4)
C(4a) C(4) 1.393(4)
C(4a) C(9a) 1.396(4)
C(4a') C(4a') 1.450(6)
C(4a') C(4') 1.376(4)
C(4a') C(9a') 1.410(4)
C(9a) C(9) 1.492(3)
C(9a') C(9') 1.486(4)
C(9) C(9') 1.354(5)
